data_1533882
loop_
_publ_author_name
'Khalyavin, D.D.'
'Balagurov, A.M.'
'Beskrovnyi, A.I.'
'Troyanchuk, I.O.'
'Sazonov, A.P.'
'Tsipis, E.V.'
'Kharton, V.V.'

_publ_section_title
;
 Neutron powder diffraction study of Tb Ba Co2-x Fex O5+g layered oxides
;
_journal_name_full 'Journal of Solid State Chemistry'
_journal_page_first 2068
_journal_page_last 2072
_journal_volume 177
_journal_year 2004
_chemical_formula_sum 'Ba Co1.76 Fe0.24 O5.364 Tb'
_chemical_name_systematic 'Tb Ba (Co1.76 Fe0.24 O5.364)'
_space_group_IT_number 123
_symmetry_space_group_name_Hall '-P 4 2'
_symmetry_space_group_name_H-M 'P 4/m m m'
_cell_angle_alpha 90
_cell_angle_beta 90
_cell_angle_gamma 90
_cell_formula_units_Z 9
_cell_length_a 11.694
_cell_length_b 11.694
_cell_length_c 7.5461
_cell_volume 1031.926
_citation_journal_id_ASTM JSSCBI
_cod_data_source_file Khalyavin_JSSCBI_2004_1742.cif
_cod_data_source_block Ba1Co1.76Fe0.24O5.364Tb1
_cod_original_cell_volume 1031.927
_cod_original_formula_sum 'Ba1 Co1.76 Fe0.24 O5.364 Tb1'
_cod_database_code 1533882

loop_
_symmetry_equiv_pos_as_xyz
x,y,z
-y,x,z
-x,-y,z
y,-x,z
x,-y,-z
y,x,-z
-x,y,-z
-y,-x,-z
-x,-y,-z
y,-x,-z
x,y,-z
-y,x,-z
-x,y,z
-y,-x,z
x,-y,z
y,x,z

loop_
_atom_site_label
_atom_site_type_symbol
_atom_site_fract_x
_atom_site_fract_y
_atom_site_fract_z
_atom_site_occupancy
_atom_site_U_iso_or_equiv
Co2 Co+2 0.1667 0.1667 0.239 0.88 0.0
Tb3 Tb+3 0.3333 0.3333 0.5 1 0.0
Ba3 Ba+2 0.6667 0 0 1 0.0
O1 O-2 0.1667 0.1667 0 1 0.0
Fe3 Fe+3 0.1667 0.5 0.27 0.12 0.0
Fe1 Fe+3 0.5 0.5 0.27 0.12 0.0
O7 O-2 0.3333 0.5 0.3 1 0.0
O9 O-2 0.5 0.1667 0.5 0.087 0.0
O3 O-2 0.5 0.5 0 1 0.0
O5 O-2 0.1667 0 0.3 1 0.0
O2 O-2 0.1667 0.5 0 1 0.0
O6 O-2 0 0.5 0.3 1 0.0
Tb1 Tb+3 0 0 0.5 1 0.0
O4 O-2 0.1667 0.3333 0.3 1 0.0
Tb2 Tb+3 0.6667 0 0.5 1 0.0
Co3 Co+2 0.1667 0.5 0.27 0.88 0.0
Ba2 Ba+2 0.3333 0.3333 0 1 0.0
Co1 Co+2 0.5 0.5 0.27 0.88 0.0
O8 O-2 0.1667 0.1667 0.5 0.732 0.0
Fe2 Fe+3 0.1667 0.1667 0.239 0.12 0.0
Ba1 Ba+2 0 0 0 1 0.0
